data_4023679
loop_
_publ_author_name
'Caiyun Sun'
'Bin Xu'

_publ_section_title
;
 A Tandem Elimination-Cyclization-Suzuki Approach: Efficient One-Pot
 Synthesis of Functionalized (Z)-3-(Arylmethylene)isoindolin-1-ones
;
_journal_name_full 'Journal of Organic Chemistry'
_journal_page_first 7361
_journal_page_last 7364
_journal_paper_doi 10.1021/jo801219j
_journal_volume 73
_journal_year 2008
_chemical_formula_sum 'C15 H11 N O'
_chemical_formula_weight 221.25
_chemical_name_systematic
;
 ?
;
_space_group_IT_number 14
_symmetry_cell_setting monoclinic
_symmetry_space_group_name_Hall '-P 2ybc'
_symmetry_space_group_name_H-M 'P 1 21/c 1'
_atom_sites_solution_hydrogens geom
_atom_sites_solution_primary direct
_atom_sites_solution_secondary difmap
_audit_creation_method SHELXL-97
_cell_angle_alpha 90.00
_cell_angle_beta 90.921(2)
_cell_angle_gamma 90.00
_cell_formula_units_Z 8
_cell_length_a 11.660(2)
_cell_length_b 16.607(3)
_cell_length_c 11.854(2)
_cell_measurement_reflns_used 2675
_cell_measurement_temperature 273(2)
_cell_measurement_theta_max 23.64
_cell_measurement_theta_min 2.72
_cell_volume 2295.1(7)
_computing_cell_refinement 'Bruker SMART'
_computing_data_collection 'Bruker SMART'
_computing_data_reduction 'Bruker SAINT'
_computing_molecular_graphics 'Bruker SHELXTL'
_computing_publication_material 'Bruker SHELXTL'
_computing_structure_refinement 'SHELXL-97 (Sheldrick, 1997)'
_computing_structure_solution 'SHELXS-97 (Sheldrick, 1990)'
_diffrn_ambient_temperature 273(2)
_diffrn_measured_fraction_theta_full 0.995
_diffrn_measured_fraction_theta_max 0.995
_diffrn_measurement_device_type 'CCD area detector'
_diffrn_measurement_method 'phi and omega scans'
_diffrn_radiation_monochromator graphite
_diffrn_radiation_source 'fine-focus sealed tube'
_diffrn_radiation_type MoK\a
_diffrn_radiation_wavelength 0.71073
_diffrn_reflns_av_R_equivalents 0.0369
_diffrn_reflns_av_sigmaI/netI 0.0443
_diffrn_reflns_limit_h_max 13
_diffrn_reflns_limit_h_min -13
_diffrn_reflns_limit_k_max 14
_diffrn_reflns_limit_k_min -19
_diffrn_reflns_limit_l_max 14
_diffrn_reflns_limit_l_min -13
_diffrn_reflns_number 11401
_diffrn_reflns_theta_full 25.05
_diffrn_reflns_theta_max 25.05
_diffrn_reflns_theta_min 2.11
_exptl_absorpt_coefficient_mu 0.081
_exptl_absorpt_correction_T_max 0.9872
_exptl_absorpt_correction_T_min 0.9801
_exptl_absorpt_correction_type multi-scan
_exptl_absorpt_process_details sadabs
_exptl_crystal_colour yellow
_exptl_crystal_density_diffrn 1.281
_exptl_crystal_density_method 'not measured'
_exptl_crystal_description block
_exptl_crystal_F_000 928
_exptl_crystal_size_max 0.25
_exptl_crystal_size_mid 0.20
_exptl_crystal_size_min 0.16
_refine_diff_density_max 0.202
_refine_diff_density_min -0.142
_refine_diff_density_rms 0.034
_refine_ls_extinction_coef 0.0030(7)
_refine_ls_extinction_expression Fc^*^=kFc[1+0.001xFc^2^\l^3^/sin(2\q)]^-1/4^
_refine_ls_extinction_method SHELXL
_refine_ls_goodness_of_fit_ref 0.973
_refine_ls_hydrogen_treatment constr
_refine_ls_matrix_type full
_refine_ls_number_parameters 308
_refine_ls_number_reflns 4033
_refine_ls_number_restraints 0
_refine_ls_restrained_S_all 0.973
_refine_ls_R_factor_all 0.0938
_refine_ls_R_factor_gt 0.0469
_refine_ls_shift/su_max 0.000
_refine_ls_shift/su_mean 0.000
_refine_ls_structure_factor_coef Fsqd
_refine_ls_weighting_details 'calc w=1/[\s^2^(Fo^2^)+(0.0453P)^2^+0.7498P] where P=(Fo^2^+2Fc^2^)/3'
_refine_ls_weighting_scheme calc
_refine_ls_wR_factor_gt 0.1035
_refine_ls_wR_factor_ref 0.1261
_reflns_number_gt 2392
_reflns_number_total 4033
_reflns_threshold_expression >2sigma(I)
_cod_data_source_file jo801219j_si_002.cif
_cod_data_source_block 070402c
_cod_depositor_comments
;
The following automatic conversions were performed:
'_symmetry_cell_setting' value 'Monoclinic' changed to 'monoclinic'
according to '/home/saulius/struct/CIF-dictionaries/cif_core.dic'
dictionary named 'cif_core.dic' version 2.4.1 from 2010-06-29.

Automatic conversion script
Id: cif_fix_enum 1527 2010-12-29 10:47:43Z saulius 
;
_cod_original_sg_symbol_H-M 'P 21/c'
_cod_database_code 4023679

loop_
_symmetry_equiv_pos_as_xyz
'x, y, z'
'-x, y+1/2, -z+1/2'
'-x, -y, -z'
'x, -y-1/2, z-1/2'

loop_
_atom_site_label
_atom_site_type_symbol
_atom_site_fract_x
_atom_site_fract_y
_atom_site_fract_z
_atom_site_U_iso_or_equiv
_atom_site_adp_type
_atom_site_occupancy
_atom_site_symmetry_multiplicity
_atom_site_calc_flag
_atom_site_refinement_flags
_atom_site_disorder_assembly
_atom_site_disorder_group
C1 C 1.05735(19) 0.37558(15) 0.03559(19) 0.0567(6) Uani 1 1 d . . .
C2 C 1.11450(18) 0.32934(13) 0.12627(17) 0.0490(6) Uani 1 1 d . . .
C3 C 1.22734(18) 0.33129(15) 0.16418(19) 0.0577(6) Uani 1 1 d . . .
H3 H 1.2805 0.3656 0.1316 0.069 Uiso 1 1 calc R . .
C4 C 1.2582(2) 0.28120(15) 0.2510(2) 0.0633(7) Uani 1 1 d . . .
H4 H 1.3335 0.2813 0.2779 0.076 Uiso 1 1 calc R . .
C5 C 1.1784(2) 0.23017(15) 0.2997(2) 0.0639(7) Uani 1 1 d . . .
H5 H 1.2011 0.1968 0.3590 0.077 Uiso 1 1 calc R . .
C6 C 1.06560(19) 0.22825(14) 0.2614(2) 0.0576(6) Uani 1 1 d . . .
H6 H 1.0126 0.1939 0.2941 0.069 Uiso 1 1 calc R . .
C7 C 1.03346(17) 0.27843(13) 0.17350(18) 0.0471(5) Uani 1 1 d . . .
C8 C 0.92263(18) 0.29054(13) 0.11339(18) 0.0491(6) Uani 1 1 d . . .
C9 C 0.82560(18) 0.25151(14) 0.13480(19) 0.0562(6) Uani 1 1 d . . .
H9 H 0.8335 0.2138 0.1923 0.067 Uiso 1 1 calc R . .
C10 C 0.70994(18) 0.25529(14) 0.08747(19) 0.0535(6) Uani 1 1 d . . .
C11 C 0.6275(2) 0.20690(16) 0.1381(2) 0.0666(7) Uani 1 1 d . . .
H11 H 0.6489 0.1741 0.1985 0.080 Uiso 1 1 calc R . .
C12 C 0.5153(2) 0.20664(19) 0.1008(3) 0.0815(9) Uani 1 1 d . . .
H12 H 0.4617 0.1742 0.1362 0.098 Uiso 1 1 calc R . .
C13 C 0.4823(2) 0.2538(2) 0.0118(3) 0.0823(9) Uani 1 1 d . . .
H13 H 0.4063 0.2534 -0.0135 0.099 Uiso 1 1 calc R . .
C14 C 0.5608(2) 0.30145(19) -0.0401(2) 0.0834(9) Uani 1 1 d . . .
H14 H 0.5382 0.3333 -0.1010 0.100 Uiso 1 1 calc R . .
C15 C 0.6746(2) 0.30273(17) -0.0026(2) 0.0726(7) Uani 1 1 d . . .
H15 H 0.7272 0.3357 -0.0384 0.087 Uiso 1 1 calc R . .
C16 C -0.11459(19) 0.46754(14) 0.75819(19) 0.0548(6) Uani 1 1 d . . .
C17 C -0.15987(18) 0.51080(13) 0.65870(18) 0.0514(6) Uani 1 1 d . . .
C18 C -0.2686(2) 0.51071(15) 0.6103(2) 0.0614(6) Uani 1 1 d . . .
H18 H -0.3264 0.4785 0.6391 0.074 Uiso 1 1 calc R . .
C19 C -0.2890(2) 0.55965(16) 0.5179(2) 0.0695(7) Uani 1 1 d . . .
H19 H -0.3615 0.5608 0.4841 0.083 Uiso 1 1 calc R . .
C20 C -0.2018(2) 0.60713(16) 0.4754(2) 0.0713(7) Uani 1 1 d . . .
H20 H -0.2170 0.6401 0.4134 0.086 Uiso 1 1 calc R . .
C21 C -0.0934(2) 0.60658(14) 0.5226(2) 0.0631(7) Uani 1 1 d . . .
H21 H -0.0355 0.6382 0.4927 0.076 Uiso 1 1 calc R . .
C22 C -0.07210(19) 0.55808(13) 0.61568(18) 0.0508(6) Uani 1 1 d . . .
C23 C 0.03278(19) 0.54401(13) 0.68470(18) 0.0505(6) Uani 1 1 d . . .
C24 C 0.1362(2) 0.57492(14) 0.6671(2) 0.0596(6) Uani 1 1 d . . .
H24 H 0.1370 0.6129 0.6094 0.072 Uiso 1 1 calc R . .
C25 C 0.24781(19) 0.56146(14) 0.7194(2) 0.0574(6) Uani 1 1 d . . .
C26 C 0.2692(2) 0.5092(2) 0.8072(3) 0.1032(11) Uani 1 1 d . . .
H26 H 0.2084 0.4816 0.8390 0.124 Uiso 1 1 calc R . .
C27 C 0.3793(3) 0.4967(2) 0.8494(3) 0.1145(12) Uani 1 1 d . . .
H27 H 0.3911 0.4609 0.9088 0.137 Uiso 1 1 calc R . .
C28 C 0.4695(2) 0.5358(2) 0.8055(3) 0.0930(10) Uani 1 1 d . . .
H28 H 0.5434 0.5268 0.8334 0.112 Uiso 1 1 calc R . .
C29 C 0.4508(3) 0.5881(2) 0.7203(3) 0.0941(10) Uani 1 1 d . . .
H29 H 0.5124 0.6159 0.6900 0.113 Uiso 1 1 calc R . .
C30 C 0.3421(2) 0.60121(16) 0.6775(2) 0.0768(8) Uani 1 1 d . . .
H30 H 0.3318 0.6378 0.6188 0.092 Uiso 1 1 calc R . .
N1 N 0.94398(15) 0.35041(11) 0.03185(15) 0.0557(5) Uani 1 1 d . . .
H1 H 0.8930 0.3690 -0.0144 0.067 Uiso 1 1 calc R . .
N2 N -0.00082(15) 0.48917(11) 0.76925(15) 0.0531(5) Uani 1 1 d . . .
H2 H 0.0445 0.4714 0.8215 0.064 Uiso 1 1 calc R . .
O1 O 1.09873(13) 0.42671(11) -0.02760(13) 0.0725(5) Uani 1 1 d . . .
O2 O -0.16471(13) 0.41988(10) 0.82216(14) 0.0686(5) Uani 1 1 d . . .

loop_
_atom_site_aniso_label
_atom_site_aniso_U_11
_atom_site_aniso_U_22
_atom_site_aniso_U_33
_atom_site_aniso_U_23
_atom_site_aniso_U_13
_atom_site_aniso_U_12
C1 0.0450(14) 0.0715(17) 0.0537(14) -0.0036(13) 0.0053(11) -0.0050(12)
C2 0.0404(13) 0.0626(15) 0.0441(12) -0.0081(11) 0.0039(10) 0.0007(11)
C3 0.0419(14) 0.0735(17) 0.0576(15) -0.0074(13) 0.0024(11) -0.0046(11)
C4 0.0422(14) 0.0810(18) 0.0663(17) -0.0101(15) -0.0081(12) 0.0029(13)
C5 0.0590(16) 0.0736(17) 0.0590(15) -0.0003(13) -0.0069(12) 0.0023(13)
C6 0.0488(15) 0.0645(15) 0.0596(15) -0.0027(13) 0.0017(11) -0.0055(11)
C7 0.0385(12) 0.0556(14) 0.0472(13) -0.0085(11) 0.0045(10) 0.0010(10)
C8 0.0445(13) 0.0550(14) 0.0480(13) -0.0071(11) 0.0071(10) 0.0010(11)
C9 0.0456(14) 0.0643(15) 0.0587(14) -0.0026(12) 0.0049(11) -0.0027(11)
C10 0.0399(13) 0.0677(15) 0.0530(14) -0.0110(13) 0.0013(10) -0.0001(11)
C11 0.0513(16) 0.0816(18) 0.0670(16) -0.0092(14) 0.0066(12) -0.0125(13)
C12 0.0520(18) 0.113(2) 0.080(2) -0.0203(19) 0.0080(15) -0.0185(16)
C13 0.0435(16) 0.126(3) 0.077(2) -0.0279(19) -0.0009(14) -0.0023(17)
C14 0.0591(18) 0.117(2) 0.0732(18) -0.0017(18) -0.0090(14) 0.0115(17)
C15 0.0472(16) 0.096(2) 0.0749(18) 0.0087(16) 0.0017(13) -0.0028(14)
C16 0.0518(15) 0.0558(14) 0.0569(15) -0.0016(12) 0.0023(11) -0.0017(11)
C17 0.0487(14) 0.0502(14) 0.0554(14) -0.0045(11) -0.0006(11) 0.0054(11)
C18 0.0556(16) 0.0617(16) 0.0668(16) -0.0024(13) -0.0032(12) 0.0011(12)
C19 0.0633(18) 0.0743(18) 0.0704(17) -0.0050(15) -0.0127(13) 0.0122(14)
C20 0.084(2) 0.0688(18) 0.0612(16) 0.0069(14) -0.0054(14) 0.0136(15)
C21 0.0648(17) 0.0622(16) 0.0625(16) 0.0051(13) 0.0061(13) 0.0043(12)
C22 0.0539(15) 0.0460(13) 0.0528(14) -0.0040(11) 0.0060(11) 0.0065(11)
C23 0.0524(15) 0.0454(13) 0.0539(14) -0.0036(11) 0.0079(11) 0.0022(11)
C24 0.0595(16) 0.0560(14) 0.0637(15) 0.0009(13) 0.0113(12) 0.0011(12)
C25 0.0483(15) 0.0609(15) 0.0631(15) -0.0023(13) 0.0084(12) -0.0003(12)
C26 0.0478(17) 0.142(3) 0.120(3) 0.060(2) 0.0045(16) -0.0053(17)
C27 0.062(2) 0.161(3) 0.120(3) 0.059(3) -0.0008(18) 0.003(2)
C28 0.0530(18) 0.120(3) 0.106(2) -0.002(2) -0.0028(16) -0.0057(18)
C29 0.061(2) 0.103(2) 0.120(3) 0.005(2) 0.0071(18) -0.0226(17)
C30 0.0633(18) 0.0768(19) 0.090(2) 0.0081(16) 0.0101(15) -0.0149(14)
N1 0.0448(11) 0.0700(13) 0.0525(11) 0.0059(10) 0.0017(8) -0.0005(10)
N2 0.0463(11) 0.0575(12) 0.0556(12) 0.0082(10) 0.0013(9) -0.0006(9)
O1 0.0559(11) 0.0957(13) 0.0659(11) 0.0229(10) -0.0010(8) -0.0183(9)
O2 0.0573(10) 0.0788(11) 0.0696(11) 0.0157(10) -0.0020(8) -0.0138(9)

loop_
_atom_type_symbol
_atom_type_description
_atom_type_scat_dispersion_real
_atom_type_scat_dispersion_imag
_atom_type_scat_source
C C 0.0033 0.0016 'International Tables Vol C Tables 4.2.6.8 and 6.1.1.4'
H H 0.0000 0.0000 'International Tables Vol C Tables 4.2.6.8 and 6.1.1.4'
N N 0.0061 0.0033 'International Tables Vol C Tables 4.2.6.8 and 6.1.1.4'
O O 0.0106 0.0060 'International Tables Vol C Tables 4.2.6.8 and 6.1.1.4'

loop_
_geom_angle_atom_site_label_1
_geom_angle_atom_site_label_2
_geom_angle_atom_site_label_3
_geom_angle
_geom_angle_site_symmetry_1
_geom_angle_site_symmetry_3
_geom_angle_publ_flag
O1 C1 N1 124.7(2) . . ?
O1 C1 C2 128.7(2) . . ?
N1 C1 C2 106.64(19) . . ?
C3 C2 C7 122.1(2) . . ?
C3 C2 C1 129.9(2) . . ?
C7 C2 C1 107.95(19) . . ?
C4 C3 C2 117.9(2) . . ?
C4 C3 H3 121.1 . . ?
C2 C3 H3 121.1 . . ?
C3 C4 C5 120.9(2) . . ?
C3 C4 H4 119.5 . . ?
C5 C4 H4 119.5 . . ?
C6 C5 C4 121.0(2) . . ?
C6 C5 H5 119.5 . . ?
C4 C5 H5 119.5 . . ?
C7 C6 C5 118.6(2) . . ?
C7 C6 H6 120.7 . . ?
C5 C6 H6 120.7 . . ?
C6 C7 C2 119.5(2) . . ?
C6 C7 C8 132.0(2) . . ?
C2 C7 C8 108.49(19) . . ?
C9 C8 N1 129.3(2) . . ?
C9 C8 C7 125.5(2) . . ?
N1 C8 C7 105.26(18) . . ?
C8 C9 C10 133.7(2) . . ?
C8 C9 H9 113.1 . . ?
C10 C9 H9 113.1 . . ?
C15 C10 C11 117.4(2) . . ?
C15 C10 C9 125.8(2) . . ?
C11 C10 C9 116.8(2) . . ?
C12 C11 C10 121.4(3) . . ?
C12 C11 H11 119.3 . . ?
C10 C11 H11 119.3 . . ?
C13 C12 C11 120.2(3) . . ?
C13 C12 H12 119.9 . . ?
C11 C12 H12 119.9 . . ?
C12 C13 C14 119.9(3) . . ?
C12 C13 H13 120.0 . . ?
C14 C13 H13 120.0 . . ?
C13 C14 C15 120.5(3) . . ?
C13 C14 H14 119.7 . . ?
C15 C14 H14 119.7 . . ?
C10 C15 C14 120.5(2) . . ?
C10 C15 H15 119.7 . . ?
C14 C15 H15 119.7 . . ?
O2 C16 N2 124.5(2) . . ?
O2 C16 C17 129.1(2) . . ?
N2 C16 C17 106.34(19) . . ?
C18 C17 C22 121.5(2) . . ?
C18 C17 C16 130.3(2) . . ?
C22 C17 C16 108.2(2) . . ?
C19 C18 C17 118.3(2) . . ?
C19 C18 H18 120.9 . . ?
C17 C18 H18 120.9 . . ?
C18 C19 C20 120.3(2) . . ?
C18 C19 H19 119.8 . . ?
C20 C19 H19 119.8 . . ?
C21 C20 C19 121.5(2) . . ?
C21 C20 H20 119.3 . . ?
C19 C20 H20 119.3 . . ?
C20 C21 C22 118.7(2) . . ?
C20 C21 H21 120.6 . . ?
C22 C21 H21 120.6 . . ?
C21 C22 C17 119.7(2) . . ?
C21 C22 C23 132.0(2) . . ?
C17 C22 C23 108.32(19) . . ?
C24 C23 N2 128.5(2) . . ?
C24 C23 C22 126.6(2) . . ?
N2 C23 C22 104.94(18) . . ?
C23 C24 C25 133.1(2) . . ?
C23 C24 H24 113.5 . . ?
C25 C24 H24 113.5 . . ?
C26 C25 C30 116.0(2) . . ?
C26 C25 C24 124.9(2) . . ?
C30 C25 C24 119.1(2) . . ?
C25 C26 C27 121.6(3) . . ?
C25 C26 H26 119.2 . . ?
C27 C26 H26 119.2 . . ?
C28 C27 C26 120.8(3) . . ?
C28 C27 H27 119.6 . . ?
C26 C27 H27 119.6 . . ?
C27 C28 C29 118.8(3) . . ?
C27 C28 H28 120.6 . . ?
C29 C28 H28 120.6 . . ?
C28 C29 C30 121.0(3) . . ?
C28 C29 H29 119.5 . . ?
C30 C29 H29 119.5 . . ?
C29 C30 C25 121.7(3) . . ?
C29 C30 H30 119.1 . . ?
C25 C30 H30 119.1 . . ?
C1 N1 C8 111.65(18) . . ?
C1 N1 H1 124.2 . . ?
C8 N1 H1 124.2 . . ?
C16 N2 C23 112.18(18) . . ?
C16 N2 H2 123.9 . . ?
C23 N2 H2 123.9 . . ?

loop_
_geom_bond_atom_site_label_1
_geom_bond_atom_site_label_2
_geom_bond_distance
_geom_bond_site_symmetry_2
_geom_bond_publ_flag
C1 O1 1.236(3) . ?
C1 N1 1.386(3) . ?
C1 C2 1.472(3) . ?
C2 C3 1.384(3) . ?
C2 C7 1.392(3) . ?
C3 C4 1.367(3) . ?
C3 H3 0.9300 . ?
C4 C5 1.391(3) . ?
C4 H4 0.9300 . ?
C5 C6 1.385(3) . ?
C5 H5 0.9300 . ?
C6 C7 1.381(3) . ?
C6 H6 0.9300 . ?
C7 C8 1.479(3) . ?
C8 C9 1.332(3) . ?
C8 N1 1.412(3) . ?
C9 C10 1.454(3) . ?
C9 H9 0.9300 . ?
C10 C15 1.385(3) . ?
C10 C11 1.396(3) . ?
C11 C12 1.375(3) . ?
C11 H11 0.9300 . ?
C12 C13 1.363(4) . ?
C12 H12 0.9300 . ?
C13 C14 1.365(4) . ?
C13 H13 0.9300 . ?
C14 C15 1.392(3) . ?
C14 H14 0.9300 . ?
C15 H15 0.9300 . ?
C16 O2 1.248(3) . ?
C16 N2 1.379(3) . ?
C16 C17 1.472(3) . ?
C17 C18 1.383(3) . ?
C17 C22 1.393(3) . ?
C18 C19 1.381(3) . ?
C18 H18 0.9300 . ?
C19 C20 1.388(3) . ?
C19 H19 0.9300 . ?
C20 C21 1.374(3) . ?
C20 H20 0.9300 . ?
C21 C22 1.385(3) . ?
C21 H21 0.9300 . ?
C22 C23 1.479(3) . ?
C23 C24 1.330(3) . ?
C23 N2 1.414(3) . ?
C24 C25 1.450(3) . ?
C24 H24 0.9300 . ?
C25 C26 1.375(3) . ?
C25 C30 1.381(3) . ?
C26 C27 1.386(4) . ?
C26 H26 0.9300 . ?
C27 C28 1.348(4) . ?
C27 H27 0.9300 . ?
C28 C29 1.348(4) . ?
C28 H28 0.9300 . ?
C29 C30 1.375(4) . ?
C29 H29 0.9300 . ?
C30 H30 0.9300 . ?
N1 H1 0.8600 . ?
N2 H2 0.8600 . ?

loop_
_geom_hbond_atom_site_label_D
_geom_hbond_atom_site_label_H
_geom_hbond_atom_site_label_A
_geom_hbond_distance_DH
_geom_hbond_distance_HA
_geom_hbond_distance_DA
_geom_hbond_angle_DHA
_geom_hbond_site_symmetry_A
N1 H1 O2 0.86 2.21 3.002(2) 153.5 1_654
N2 H2 O1 0.86 2.03 2.852(2) 160.1 1_456
